data_7219555
loop_
_publ_author_name
'Martin, Lee'
'Akutsu, Hiroki'
'Horton, Peter N.'
'Hursthouse, Michael B.'

_publ_section_title
;
 Chirality in charge-transfer salts of BEDT-TTF of
 tris(oxalato)chromate(III)
;
_journal_issue 14
_journal_name_full CrystEngComm
_journal_page_first 2783
_journal_paper_doi 10.1039/C5CE00121H
_journal_volume 17
_journal_year 2015
_chemical_formula_moiety 'C6 Cr Na O12, 3(C10 H8 S8), C2 H6 O'
_chemical_formula_sum 'C38 H30 Cr Na O13 S24'
_chemical_formula_weight 1539.05
_chemical_name_systematic
;
 ?
;
_space_group_crystal_system triclinic
_space_group_IT_number 1
_space_group_name_Hall 'P 1'
_space_group_name_H-M_alt 'P 1'
_symmetry_space_group_name_Hall 'P 1'
_symmetry_space_group_name_H-M 'P 1'
_atom_sites_solution_hydrogens geom
_audit_creation_method SHELXL-2013
_audit_update_record
;
2014-11-19 deposited with the CCDC.
2015-02-13 downloaded from the CCDC.
;
_cell_angle_alpha 81.9380(10)
_cell_angle_beta 77.4830(10)
_cell_angle_gamma 68.0910(10)
_cell_formula_units_Z 1
_cell_length_a 8.8372(2)
_cell_length_b 9.5138(2)
_cell_length_c 18.1928(4)
_cell_measurement_reflns_used 6303
_cell_measurement_temperature 120(2)
_cell_measurement_theta_max 27.485
_cell_measurement_theta_min 2.910
_cell_volume 1382.39(5)
_computing_cell_refinement 'DENZO (Otwinowski & Minor, 1997) & COLLECT (Hooft, R.W.W., 1998)'
_computing_data_collection 'COLLECT (Hooft, R.W.W., 1998)'
_computing_data_reduction 'DENZO (Otwinowski & Minor, 1997) & COLLECT (Hooft, R.W.W., 1998)'
_computing_molecular_graphics 'ORTEP3 for Windows (Farrugia, 1997)'
_computing_publication_material 'WinGX (Farrugia, 1999)'
_computing_structure_refinement 'SHELXL-2013 (Sheldrick, 2013)'
_computing_structure_solution 'SHELXS-97 (Sheldrick, 2008)'
_diffrn_ambient_temperature 120(2)
_diffrn_detector_area_resol_mean 9.091
_diffrn_measured_fraction_theta_full 0.996
_diffrn_measured_fraction_theta_max 0.996
_diffrn_measurement_device_type 'Bruker-Nonius Roper CCD camera on \k-goniostat'
_diffrn_measurement_method '\f & \w scans'
_diffrn_radiation_monochromator graphite
_diffrn_radiation_source 'Bruker-Nonius FR591 rotating anode'
_diffrn_radiation_type MoK\a
_diffrn_radiation_wavelength 0.71073
_diffrn_reflns_av_R_equivalents 0.0348
_diffrn_reflns_av_unetI/netI 0.0503
_diffrn_reflns_Laue_measured_fraction_full 0.996
_diffrn_reflns_Laue_measured_fraction_max 0.996
_diffrn_reflns_limit_h_max 11
_diffrn_reflns_limit_h_min -11
_diffrn_reflns_limit_k_max 12
_diffrn_reflns_limit_k_min -12
_diffrn_reflns_limit_l_max 23
_diffrn_reflns_limit_l_min -23
_diffrn_reflns_number 30757
_diffrn_reflns_point_group_measured_fraction_full 0.996
_diffrn_reflns_point_group_measured_fraction_max 0.996
_diffrn_reflns_theta_full 25.242
_diffrn_reflns_theta_max 27.483
_diffrn_reflns_theta_min 2.956
_exptl_absorpt_coefficient_mu 1.182
_exptl_absorpt_correction_T_max 0.9542
_exptl_absorpt_correction_T_min 0.7645
_exptl_absorpt_correction_type multi-scan
_exptl_absorpt_process_details 'SADABS 2007/2 (Sheldrick, G.M., 2007)'
_exptl_crystal_colour 'Opaque dark purple'
_exptl_crystal_density_diffrn 1.849
_exptl_crystal_description Plate
_exptl_crystal_F_000 781
_exptl_crystal_size_max 0.240
_exptl_crystal_size_mid 0.220
_exptl_crystal_size_min 0.040
_refine_diff_density_max 0.373
_refine_diff_density_min -0.436
_refine_diff_density_rms 0.067
_refine_ls_abs_structure_details
;
 Refined as an inversion twin.
 The suggested pseudo symmetry does not truly exist due to the
 nature of the oxalate sheet with different M-O lengths required
 The solvent ethanol is disordered over 2 positions, with the
 smaller component left isotropic, and geometrical restraints
 (SAME and DFIX) employed.
;
_refine_ls_abs_structure_Flack 0.51(2)
_refine_ls_extinction_method none
_refine_ls_goodness_of_fit_ref 1.023
_refine_ls_hydrogen_treatment constr
_refine_ls_matrix_type full
_refine_ls_number_parameters 712
_refine_ls_number_reflns 12284
_refine_ls_number_restraints 7
_refine_ls_restrained_S_all 1.023
_refine_ls_R_factor_all 0.0372
_refine_ls_R_factor_gt 0.0317
_refine_ls_shift/su_max 0.000
_refine_ls_shift/su_mean 0.000
_refine_ls_structure_factor_coef Fsqd
_refine_ls_weighting_details 'w=1/[\s^2^(Fo^2^)+(0.0057P)^2^+1.1395P] where P=(Fo^2^+2Fc^2^)/3'
_refine_ls_weighting_scheme calc
_refine_ls_wR_factor_gt 0.0673
_refine_ls_wR_factor_ref 0.0698
_reflns_Friedel_coverage 1.000
_reflns_Friedel_fraction_full 0.996
_reflns_Friedel_fraction_max 0.996
_reflns_number_gt 11150
_reflns_number_total 12284
_reflns_threshold_expression 'I > 2\s(I)'
_cod_data_source_file c5ce00121h1.cif
_cod_data_source_block shelx
_cod_depositor_comments 'Adding full bibliography for 7219555--7219557.cif.'
_cod_database_code 7219555
_shelx_space_group_comment
;
The symmetry employed for this shelxl refinement is uniquely defined
by the following loop, which should always be used as a source of
symmetry information in preference to the above space-group names.
They are only intended as comments.
;
_shelx_estimated_absorpt_t_min 0.765
_shelx_estimated_absorpt_t_max 0.954
_shelxl_version_number 2013-4

loop_
_space_group_symop_operation_xyz
'x, y, z'

loop_
_atom_site_label
_atom_site_type_symbol
_atom_site_fract_x
_atom_site_fract_y
_atom_site_fract_z
_atom_site_U_iso_or_equiv
_atom_site_adp_type
_atom_site_occupancy
_atom_site_site_symmetry_order
_atom_site_calc_flag
_atom_site_refinement_flags_posn
_atom_site_refinement_flags_adp
_atom_site_refinement_flags_occupancy
_atom_site_disorder_assembly
_atom_site_disorder_group
Na1 Na 0.3214(2) 0.8129(2) 0.00293(12) 0.0076(4) Uani 1 1 d . . . . .
Cr1 Cr 0.67501(12) 0.19461(11) -0.00184(6) 0.0191(2) Uani 1 1 d . . . . .
C1 C 0.8598(8) 0.4797(7) 0.8089(4) 0.0217(13) Uani 1 1 d . . . . .
H1A H 0.8591 0.4410 0.8623 0.026 Uiso 1 1 calc R U . . .
H1B H 0.9388 0.5345 0.7957 0.026 Uiso 1 1 calc R U . . .
C2 C 0.6886(8) 0.5910(7) 0.8012(4) 0.0236(14) Uani 1 1 d . . . . .
H2A H 0.6495 0.6620 0.8420 0.028 Uiso 1 1 calc R U . . .
H2B H 0.6119 0.5345 0.8083 0.028 Uiso 1 1 calc R U . . .
C3 C 0.7738(7) 0.5526(6) 0.6506(3) 0.0167(12) Uani 1 1 d . . . . .
C4 C 0.8753(7) 0.4079(6) 0.6656(3) 0.0171(12) Uani 1 1 d . . . . .
C5 C 0.8494(7) 0.4201(6) 0.5263(4) 0.0181(13) Uani 1 1 d . . . . .
C6 C 0.8618(7) 0.3768(6) 0.4557(3) 0.0148(12) Uani 1 1 d . . . . .
C7 C 0.9286(7) 0.2146(6) 0.3425(3) 0.0154(12) Uani 1 1 d . . . . .
C8 C 0.8232(7) 0.3506(6) 0.3228(4) 0.0179(12) Uani 1 1 d . . . . .
C9 C 0.8652(9) 0.2485(7) 0.1793(4) 0.0304(16) Uani 1 1 d . . . . .
H9A H 0.7968 0.1849 0.1830 0.036 Uiso 1 1 calc R U . . .
H9B H 0.8818 0.2889 0.1262 0.036 Uiso 1 1 calc R U . . .
C10 C 1.0301(8) 0.1486(7) 0.1972(3) 0.0259(14) Uani 1 1 d . . . . .
H10A H 1.1005 0.2105 0.1926 0.031 Uiso 1 1 calc R U . . .
H10B H 1.0838 0.0711 0.1594 0.031 Uiso 1 1 calc R U . . .
S1 S 0.9340(2) 0.32004(17) 0.75085(9) 0.0223(3) Uani 1 1 d . . . . .
S2 S 0.67942(18) 0.69987(15) 0.71122(9) 0.0196(3) Uani 1 1 d . . . . .
S3 S 0.72799(17) 0.59742(15) 0.55884(8) 0.0175(3) Uani 1 1 d . . . . .
S4 S 0.96029(18) 0.29181(15) 0.59065(9) 0.0196(3) Uani 1 1 d . . . . .
S5 S 0.98946(18) 0.19464(15) 0.43020(8) 0.0197(3) Uani 1 1 d . . . . .
S6 S 0.75549(17) 0.49218(15) 0.38690(8) 0.0174(3) Uani 1 1 d . . . . .
S7 S 0.7483(2) 0.40718(17) 0.23737(9) 0.0254(4) Uani 1 1 d . . . . .
S8 S 1.02080(19) 0.05299(15) 0.29065(9) 0.0221(3) Uani 1 1 d . . . . .
C11 C 0.4715(8) 0.8025(7) 0.2082(3) 0.0207(13) Uani 1 1 d . . . . .
H11A H 0.4632 0.7332 0.1747 0.025 Uiso 1 1 calc R U . . .
H11B H 0.3867 0.9038 0.2002 0.025 Uiso 1 1 calc R U . . .
C12 C 0.6431(8) 0.8148(6) 0.1867(4) 0.0193(13) Uani 1 1 d . . . . .
H12A H 0.6716 0.8271 0.1310 0.023 Uiso 1 1 calc R U . . .
H12B H 0.7257 0.7192 0.2037 0.023 Uiso 1 1 calc R U . . .
C13 C 0.5769(7) 0.9359(6) 0.3221(3) 0.0171(12) Uani 1 1 d . . . . .
C14 C 0.4860(7) 0.8486(6) 0.3518(3) 0.0163(12) Uani 1 1 d . . . . .
C15 C 0.5088(7) 0.9700(6) 0.4651(3) 0.0143(12) Uani 1 1 d . . . . .
C16 C 0.4931(7) 1.0165(6) 0.5355(4) 0.0167(12) Uani 1 1 d . . . . .
C17 C 0.4181(7) 1.0580(6) 0.6784(3) 0.0141(11) Uani 1 1 d . . . . .
C18 C 0.5132(6) 1.1438(6) 0.6480(3) 0.0137(11) Uani 1 1 d . . . . .
C19 C 0.5281(7) 1.1925(7) 0.7896(4) 0.0207(13) Uani 1 1 d . . . . .
H19A H 0.6128 1.0911 0.7974 0.025 Uiso 1 1 calc R U . . .
H19B H 0.5386 1.2615 0.8226 0.025 Uiso 1 1 calc R U . . .
C20 C 0.3581(8) 1.1806(6) 0.8135(4) 0.0201(13) Uani 1 1 d . . . . .
H20A H 0.2742 1.2780 0.7991 0.024 Uiso 1 1 calc R U . . .
H20B H 0.3351 1.1646 0.8692 0.024 Uiso 1 1 calc R U . . .
S11 S 0.42845(17) 0.73238(16) 0.30612(8) 0.0179(3) Uani 1 1 d . . . . .
S12 S 0.65621(19) 0.97240(16) 0.22729(8) 0.0200(3) Uani 1 1 d . . . . .
S13 S 0.62209(17) 1.03058(16) 0.38555(8) 0.0188(3) Uani 1 1 d . . . . .
S14 S 0.41663(17) 0.84761(16) 0.44935(8) 0.0184(3) Uani 1 1 d . . . . .
S15 S 0.37832(17) 0.95895(16) 0.61510(8) 0.0185(3) Uani 1 1 d . . . . .
S16 S 0.58715(17) 1.13864(16) 0.55068(8) 0.0183(3) Uani 1 1 d . . . . .
S17 S 0.57108(17) 1.26090(15) 0.69276(8) 0.0175(3) Uani 1 1 d . . . . .
S18 S 0.33517(19) 1.02849(16) 0.77241(8) 0.0193(3) Uani 1 1 d . . . . .
C21 C 0.1482(8) 0.5238(7) 0.1880(4) 0.0250(14) Uani 1 1 d . . . . .
H21A H 0.0716 0.4668 0.1970 0.030 Uiso 1 1 calc R U . . .
H21B H 0.1546 0.5654 0.1348 0.030 Uiso 1 1 calc R U . . .
C22 C 0.3194(8) 0.4140(7) 0.1990(4) 0.0217(13) Uani 1 1 d . . . . .
H22A H 0.3932 0.4725 0.1952 0.026 Uiso 1 1 calc R U . . .
H22B H 0.3651 0.3441 0.1577 0.026 Uiso 1 1 calc R U . . .
C23 C 0.2267(7) 0.4490(6) 0.3496(3) 0.0151(12) Uani 1 1 d . . . . .
C24 C 0.1220(7) 0.5916(6) 0.3341(3) 0.0162(12) Uani 1 1 d . . . . .
C25 C 0.1486(7) 0.5829(6) 0.4739(3) 0.0154(12) Uani 1 1 d . . . . .
C26 C 0.1369(7) 0.6264(6) 0.5437(4) 0.0180(12) Uani 1 1 d . . . . .
C27 C 0.0728(7) 0.7890(6) 0.6565(3) 0.0169(12) Uani 1 1 d . . . . .
C28 C 0.1818(7) 0.6512(6) 0.6774(3) 0.0146(12) Uani 1 1 d . . . . .
C29 C 0.1349(8) 0.7462(6) 0.8235(4) 0.0216(13) Uani 1 1 d . . . . .
H29A H 0.1135 0.6981 0.8747 0.026 Uiso 1 1 calc R U . . .
H29B H 0.1995 0.8103 0.8263 0.026 Uiso 1 1 calc R U . . .
C30 C -0.0304(8) 0.8490(7) 0.8029(4) 0.0250(14) Uani 1 1 d . . . . .
H30A H -0.0872 0.9256 0.8410 0.030 Uiso 1 1 calc R U . . .
H30B H -0.1004 0.7875 0.8051 0.030 Uiso 1 1 calc R U . . .
S21 S 0.06290(19) 0.67970(17) 0.24878(9) 0.0212(3) Uani 1 1 d . . . . .
S22 S 0.32226(19) 0.30257(16) 0.28824(9) 0.0211(3) Uani 1 1 d . . . . .
S23 S 0.27171(18) 0.40431(15) 0.44110(8) 0.0183(3) Uani 1 1 d . . . . .
S24 S 0.03464(17) 0.70988(15) 0.40957(8) 0.0186(3) Uani 1 1 d . . . . .
S25 S 0.00736(18) 0.80728(15) 0.57088(8) 0.0189(3) Uani 1 1 d . . . . .
S26 S 0.24486(17) 0.50856(15) 0.61280(8) 0.0172(3) Uani 1 1 d . . . . .
S27 S 0.26302(19) 0.59644(17) 0.76015(9) 0.0247(3) Uani 1 1 d . . . . .
S28 S -0.01347(18) 0.94631(15) 0.71032(9) 0.0204(3) Uani 1 1 d . . . . .
C31 C 0.5404(7) 0.4925(7) 0.0368(3) 0.0207(13) Uani 1 1 d . . . . .
C32 C 0.4822(7) 0.4903(6) -0.0390(3) 0.0176(12) Uani 1 1 d . . . . .
O31 O 0.4863(5) 0.6100(4) 0.0698(2) 0.0265(10) Uani 1 1 d . . . . .
O32 O 0.3824(5) 0.6056(5) -0.0631(2) 0.0241(9) Uani 1 1 d . . . . .
O33 O 0.5526(5) 0.3617(4) -0.0690(2) 0.0229(9) Uani 1 1 d . . . . .
O34 O 0.6415(5) 0.3652(5) 0.0586(2) 0.0242(9) Uani 1 1 d . . . . .
C41 C 0.4397(7) 1.0581(7) 0.0353(3) 0.0207(12) Uani 1 1 d . . . . .
C42 C 0.5682(7) 0.9765(6) -0.0346(3) 0.0188(12) Uani 1 1 d . . . . .
O41 O 0.3286(5) 1.0097(5) 0.0649(2) 0.0294(10) Uani 1 1 d . . . . .
O42 O 0.5541(5) 0.8666(5) -0.0573(2) 0.0271(9) Uani 1 1 d . . . . .
O43 O 0.6791(5) 1.0342(4) -0.0621(2) 0.0225(9) Uani 1 1 d . . . . .
O44 O 0.4655(5) 1.1694(4) 0.0546(2) 0.0250(9) Uani 1 1 d . . . . .
C51 C -0.0458(7) 0.9724(6) 0.0393(3) 0.0179(12) Uani 1 1 d . . . . .
C52 C 0.0139(7) 1.0544(6) -0.0373(3) 0.0170(11) Uani 1 1 d . . . . .
O51 O 0.0554(4) 0.8608(4) 0.0663(2) 0.0225(9) Uani 1 1 d . . . . .
O52 O 0.1583(5) 1.0013(4) -0.0698(2) 0.0243(9) Uani 1 1 d . . . . .
O53 O -0.1001(5) 1.1760(4) -0.0583(2) 0.0220(9) Uani 1 1 d . . . . .
O54 O -0.1978(5) 1.0346(5) 0.0668(2) 0.0226(9) Uani 1 1 d . . . . .
C61 C 0.9297(18) 0.5658(15) 0.0149(8) 0.026(3) Uani 0.799(16) 1 d D . P A 2
H61A H 0.8489 0.5456 0.0581 0.032 Uiso 0.799(16) 1 calc R U P A 2
H61B H 0.9635 0.6463 0.0276 0.032 Uiso 0.799(16) 1 calc R U P A 2
C62 C 1.0786(17) 0.4234(17) -0.0011(9) 0.026(3) Uani 0.799(16) 1 d D . P A 2
H62A H 1.0452 0.3475 -0.0177 0.039 Uiso 0.799(16) 1 calc R U P A 2
H62B H 1.1257 0.3834 0.0448 0.039 Uiso 0.799(16) 1 calc R U P A 2
H62C H 1.1619 0.4468 -0.0409 0.039 Uiso 0.799(16) 1 calc R U P A 2
O61 O 0.8562(7) 0.6132(6) -0.0521(3) 0.032(2) Uani 0.799(16) 1 d D . P A 2
H61 H 0.7784 0.6972 -0.0462 0.047 Uiso 0.799(16) 1 calc R U P A 2
C71 C 1.065(9) 0.442(8) -0.016(3) 0.04(2) Uiso 0.201(16) 1 d D . P A 1
H71A H 1.0312 0.3638 -0.0307 0.045 Uiso 0.201(16) 1 calc R U P A 1
H71B H 1.1497 0.4622 -0.0570 0.045 Uiso 0.201(16) 1 calc R U P A 1
C72 C 0.917(6) 0.587(6) 0.001(3) 0.014(12) Uiso 0.201(16) 1 d D . P A 1
H72A H 0.8719 0.5868 0.0548 0.021 Uiso 0.201(16) 1 calc R U P A 1
H72B H 0.8315 0.5920 -0.0274 0.021 Uiso 0.201(16) 1 calc R U P A 1
H72C H 0.9512 0.6748 -0.0151 0.021 Uiso 0.201(16) 1 calc R U P A 1
O71 O 1.130(3) 0.393(3) 0.0533(17) 0.046(9) Uiso 0.201(16) 1 d D . P A 1
H71 H 1.2277 0.3320 0.0440 0.069 Uiso 0.201(16) 1 calc DR U P A 1

loop_
_atom_site_aniso_label
_atom_site_aniso_U_11
_atom_site_aniso_U_22
_atom_site_aniso_U_33
_atom_site_aniso_U_23
_atom_site_aniso_U_13
_atom_site_aniso_U_12
Na1 0.0097(9) 0.0081(9) 0.0034(10) -0.0005(7) 0.0003(8) -0.0023(8)
Cr1 0.0205(5) 0.0186(4) 0.0171(5) -0.0021(4) -0.0023(4) -0.0058(4)
C1 0.035(3) 0.022(3) 0.013(3) -0.006(2) -0.006(3) -0.013(3)
C2 0.030(3) 0.028(3) 0.014(3) -0.005(3) 0.002(3) -0.013(3)
C3 0.023(3) 0.018(3) 0.012(3) -0.002(2) -0.005(3) -0.009(2)
C4 0.020(3) 0.020(3) 0.011(3) -0.003(2) 0.001(2) -0.008(2)
C5 0.019(3) 0.017(3) 0.016(3) -0.001(2) 0.001(3) -0.006(2)
C6 0.021(3) 0.013(3) 0.010(3) 0.000(2) -0.004(2) -0.005(2)
C7 0.018(3) 0.017(3) 0.009(3) -0.001(2) 0.000(2) -0.005(2)
C8 0.022(3) 0.017(3) 0.015(3) -0.003(2) -0.006(2) -0.006(2)
C9 0.053(4) 0.017(3) 0.022(4) -0.005(3) -0.012(3) -0.008(3)
C10 0.037(4) 0.023(3) 0.011(3) -0.003(2) 0.002(3) -0.005(3)
S1 0.0328(8) 0.0190(7) 0.0146(8) 0.0005(6) -0.0114(7) -0.0050(6)
S2 0.0270(8) 0.0155(7) 0.0138(8) -0.0021(6) -0.0037(6) -0.0042(6)
S3 0.0217(7) 0.0151(6) 0.0117(8) -0.0016(5) -0.0041(6) -0.0014(6)
S4 0.0251(8) 0.0158(7) 0.0129(8) -0.0015(6) -0.0055(6) -0.0001(6)
S5 0.0276(8) 0.0148(7) 0.0130(8) -0.0016(6) -0.0056(6) -0.0021(6)
S6 0.0222(7) 0.0138(6) 0.0142(8) -0.0029(6) -0.0047(6) -0.0027(6)
S7 0.0290(8) 0.0243(8) 0.0165(9) -0.0062(6) -0.0099(6) 0.0028(6)
S8 0.0328(8) 0.0126(6) 0.0152(8) -0.0043(6) -0.0023(7) -0.0016(6)
C11 0.026(3) 0.028(3) 0.009(3) -0.004(2) -0.003(2) -0.010(3)
C12 0.026(3) 0.020(3) 0.012(3) -0.006(2) 0.001(3) -0.010(3)
C13 0.017(3) 0.019(3) 0.012(3) -0.006(2) -0.002(2) -0.001(2)
C14 0.016(3) 0.018(3) 0.013(3) -0.002(2) -0.003(2) -0.003(2)
C15 0.016(3) 0.020(3) 0.009(3) -0.004(2) -0.002(2) -0.007(2)
C16 0.017(3) 0.018(3) 0.015(3) 0.000(2) -0.002(2) -0.007(2)
C17 0.019(3) 0.015(2) 0.009(3) -0.001(2) -0.001(2) -0.007(2)
C18 0.012(3) 0.014(3) 0.013(3) -0.002(2) -0.003(2) -0.002(2)
C19 0.025(3) 0.023(3) 0.017(4) -0.003(2) -0.011(3) -0.008(3)
C20 0.024(3) 0.020(3) 0.013(3) -0.007(2) -0.003(3) -0.003(2)
S11 0.0211(7) 0.0205(7) 0.0152(8) -0.0043(6) -0.0036(6) -0.0098(6)
S12 0.0313(8) 0.0199(7) 0.0095(8) -0.0019(6) 0.0008(6) -0.0121(6)
S13 0.0249(8) 0.0253(7) 0.0114(8) -0.0037(6) -0.0008(6) -0.0154(6)
S14 0.0222(7) 0.0253(7) 0.0114(8) -0.0039(6) -0.0001(6) -0.0133(6)
S15 0.0233(7) 0.0250(7) 0.0101(8) -0.0033(6) 0.0007(6) -0.0132(6)
S16 0.0215(7) 0.0254(7) 0.0109(8) -0.0042(5) 0.0016(6) -0.0129(6)
S17 0.0210(7) 0.0196(7) 0.0141(8) -0.0033(6) -0.0033(6) -0.0087(6)
S18 0.0277(7) 0.0214(7) 0.0100(8) -0.0026(6) 0.0000(6) -0.0114(6)
C21 0.039(4) 0.020(3) 0.019(3) -0.001(2) -0.012(3) -0.011(3)
C22 0.028(3) 0.025(3) 0.013(3) -0.001(2) -0.005(3) -0.009(3)
C23 0.015(3) 0.016(3) 0.012(3) -0.002(2) -0.001(2) -0.003(2)
C24 0.018(3) 0.018(3) 0.014(3) 0.000(2) -0.006(2) -0.007(2)
C25 0.017(3) 0.013(3) 0.014(3) -0.001(2) -0.005(2) -0.002(2)
C26 0.019(3) 0.014(3) 0.018(4) 0.000(2) -0.002(3) -0.004(2)
C27 0.019(3) 0.014(3) 0.016(3) -0.007(2) 0.000(2) -0.004(2)
C28 0.013(3) 0.019(3) 0.011(3) -0.006(2) 0.002(2) -0.006(2)
C29 0.029(3) 0.018(3) 0.017(3) -0.003(2) -0.004(3) -0.006(3)
C30 0.024(3) 0.018(3) 0.024(4) -0.004(3) 0.003(3) -0.001(2)
S21 0.0269(8) 0.0188(7) 0.0163(9) 0.0004(6) -0.0088(6) -0.0041(6)
S22 0.0291(8) 0.0159(7) 0.0152(9) -0.0054(6) -0.0017(7) -0.0039(6)
S23 0.0219(7) 0.0148(6) 0.0139(8) -0.0026(5) -0.0044(6) -0.0004(6)
S24 0.0219(7) 0.0149(7) 0.0133(8) -0.0013(6) -0.0020(6) -0.0004(6)
S25 0.0235(8) 0.0132(7) 0.0142(8) -0.0019(6) -0.0033(6) 0.0003(6)
S26 0.0222(7) 0.0134(6) 0.0133(8) -0.0030(5) -0.0051(6) -0.0014(6)
S27 0.0239(8) 0.0254(8) 0.0198(9) -0.0096(6) -0.0090(6) 0.0026(6)
S28 0.0275(8) 0.0130(6) 0.0172(8) -0.0041(6) -0.0026(6) -0.0030(6)
C31 0.030(3) 0.025(3) 0.009(3) -0.006(2) 0.003(2) -0.014(2)
C32 0.019(3) 0.021(3) 0.017(3) 0.006(2) -0.004(2) -0.012(2)
O31 0.043(2) 0.0222(19) 0.018(2) -0.0052(15) -0.0038(17) -0.0148(18)
O32 0.028(2) 0.029(2) 0.022(2) 0.0002(17) -0.0093(17) -0.0149(18)
O33 0.033(2) 0.0246(19) 0.013(2) -0.0057(15) -0.0045(16) -0.0112(17)
O34 0.035(2) 0.0241(19) 0.017(2) 0.0005(15) -0.0102(17) -0.0119(17)
C41 0.012(2) 0.031(3) 0.012(3) 0.003(2) -0.0004(19) -0.002(2)
C42 0.022(3) 0.017(2) 0.013(3) -0.0040(19) -0.009(2) 0.002(2)
O41 0.023(2) 0.041(2) 0.020(2) -0.0034(17) 0.0044(16) -0.0097(18)
O42 0.0236(19) 0.029(2) 0.023(2) -0.0096(17) -0.0015(16) -0.0017(17)
O43 0.0211(19) 0.0259(19) 0.0141(19) -0.0016(14) 0.0031(14) -0.0043(15)
O44 0.0222(19) 0.030(2) 0.018(2) -0.0101(16) -0.0006(15) -0.0028(16)
C51 0.029(3) 0.019(3) 0.012(3) 0.0006(19) -0.007(2) -0.014(2)
C52 0.020(3) 0.025(3) 0.010(3) -0.005(2) 0.002(2) -0.014(2)
O51 0.023(2) 0.0236(19) 0.021(2) 0.0072(15) -0.0075(16) -0.0101(16)
O52 0.025(2) 0.033(2) 0.015(2) -0.0004(16) 0.0025(16) -0.0133(18)
O53 0.0246(19) 0.0241(19) 0.0184(19) 0.0099(15) -0.0073(15) -0.0121(16)
O54 0.023(2) 0.031(2) 0.0132(19) -0.0011(15) 0.0016(15) -0.0113(16)
C61 0.042(6) 0.021(5) 0.019(7) 0.003(4) -0.017(5) -0.009(4)
C62 0.022(5) 0.028(6) 0.031(7) -0.002(5) -0.012(5) -0.008(4)
O61 0.033(3) 0.029(3) 0.021(3) -0.0058(19) -0.008(2) 0.006(2)

loop_
_atom_type_symbol
_atom_type_description
_atom_type_scat_dispersion_real
_atom_type_scat_dispersion_imag
_atom_type_scat_source
C C 0.0033 0.0016 'International Tables Vol C Tables 4.2.6.8 and 6.1.1.4'
H H 0.0000 0.0000 'International Tables Vol C Tables 4.2.6.8 and 6.1.1.4'
O O 0.0106 0.0060 'International Tables Vol C Tables 4.2.6.8 and 6.1.1.4'
Na Na 0.0362 0.0249 'International Tables Vol C Tables 4.2.6.8 and 6.1.1.4'
S S 0.1246 0.1234 'International Tables Vol C Tables 4.2.6.8 and 6.1.1.4'
Cr Cr 0.3209 0.6236 'International Tables Vol C Tables 4.2.6.8 and 6.1.1.4'

loop_
_geom_angle_atom_site_label_1
_geom_angle_atom_site_label_2
_geom_angle_atom_site_label_3
_geom_angle
_geom_angle_site_symmetry_1
_geom_angle_site_symmetry_3
O32 Na1 O51 105.27(16) . .
O32 Na1 O52 101.16(17) . .
O51 Na1 O52 74.74(15) . .
O32 Na1 O31 74.36(15) . .
O51 Na1 O31 105.95(17) . .
O52 Na1 O31 175.51(17) . .
O32 Na1 O42 94.76(16) . .
O51 Na1 O42 157.32(16) . .
O52 Na1 O42 91.26(16) . .
O31 Na1 O42 89.42(16) . .
O32 Na1 O41 166.11(17) . .
O51 Na1 O41 88.02(15) . .
O52 Na1 O41 86.04(16) . .
O31 Na1 O41 98.39(17) . .
O42 Na1 O41 73.04(14) . .
O34 Cr1 O33 82.50(17) . .
O34 Cr1 O53 97.35(17) . 1_645
O33 Cr1 O53 95.98(17) . 1_645
O34 Cr1 O54 95.01(17) . 1_645
O33 Cr1 O54 177.09(18) . 1_645
O53 Cr1 O54 82.80(16) 1_645 1_645
O34 Cr1 O43 173.06(19) . 1_545
O33 Cr1 O43 93.28(16) . 1_545
O53 Cr1 O43 88.54(16) 1_645 1_545
O54 Cr1 O43 89.34(17) 1_645 1_545
O34 Cr1 O44 91.69(17) . 1_545
O33 Cr1 O44 91.67(17) . 1_545
O53 Cr1 O44 168.83(16) 1_645 1_545
O54 Cr1 O44 89.91(17) 1_645 1_545
O43 Cr1 O44 82.90(16) 1_545 1_545
C2 C1 S1 114.6(4) . .
C2 C1 H1A 108.6 . .
S1 C1 H1A 108.6 . .
C2 C1 H1B 108.6 . .
S1 C1 H1B 108.6 . .
H1A C1 H1B 107.6 . .
C1 C2 S2 113.9(5) . .
C1 C2 H2A 108.8 . .
S2 C2 H2A 108.8 . .
C1 C2 H2B 108.8 . .
S2 C2 H2B 108.8 . .
H2A C2 H2B 107.7 . .
C4 C3 S2 128.3(5) . .
C4 C3 S3 116.4(4) . .
S2 C3 S3 115.2(3) . .
C3 C4 S4 116.9(5) . .
C3 C4 S1 129.1(5) . .
S4 C4 S1 114.1(3) . .
C6 C5 S3 125.0(5) . .
C6 C5 S4 119.8(4) . .
S3 C5 S4 115.2(4) . .
C5 C6 S6 124.5(4) . .
C5 C6 S5 120.2(4) . .
S6 C6 S5 115.3(3) . .
C8 C7 S8 128.3(5) . .
C8 C7 S5 116.8(4) . .
S8 C7 S5 114.8(3) . .
C7 C8 S6 117.4(5) . .
C7 C8 S7 127.2(4) . .
S6 C8 S7 115.3(3) . .
C10 C9 S7 117.0(5) . .
C10 C9 H9A 108.1 . .
S7 C9 H9A 108.1 . .
C10 C9 H9B 108.1 . .
S7 C9 H9B 108.1 . .
H9A C9 H9B 107.3 . .
C9 C10 S8 113.9(5) . .
C9 C10 H10A 108.8 . .
S8 C10 H10A 108.8 . .
C9 C10 H10B 108.8 . .
S8 C10 H10B 108.8 . .
H10A C10 H10B 107.7 . .
C4 S1 C1 101.6(3) . .
C3 S2 C2 99.8(3) . .
C5 S3 C3 95.3(3) . .
C4 S4 C5 95.8(3) . .
C6 S5 C7 95.1(3) . .
C6 S6 C8 95.1(3) . .
C8 S7 C9 104.2(3) . .
C7 S8 C10 97.8(3) . .
C12 C11 S11 112.5(5) . .
C12 C11 H11A 109.1 . .
S11 C11 H11A 109.1 . .
C12 C11 H11B 109.1 . .
S11 C11 H11B 109.1 . .
H11A C11 H11B 107.8 . .
C11 C12 S12 112.9(4) . .
C11 C12 H12A 109.0 . .
S12 C12 H12A 109.0 . .
C11 C12 H12B 109.0 . .
S12 C12 H12B 109.0 . .
H12A C12 H12B 107.8 . .
C14 C13 S13 116.7(4) . .
C14 C13 S12 129.3(4) . .
S13 C13 S12 114.0(3) . .
C13 C14 S11 128.7(5) . .
C13 C14 S14 116.9(4) . .
S11 C14 S14 114.4(3) . .
C16 C15 S13 122.1(3) . .
C16 C15 S14 122.7(3) . .
S13 C15 S14 115.2(3) . .
C15 C16 S15 122.6(3) . .
C15 C16 S16 122.3(3) . .
S15 C16 S16 115.1(4) . .
C18 C17 S18 128.8(4) . .
C18 C17 S15 116.3(4) . .
S18 C17 S15 114.9(3) . .
C17 C18 S17 128.8(5) . .
C17 C18 S16 116.7(4) . .
S17 C18 S16 114.5(3) . .
C20 C19 S17 114.2(4) . .
C20 C19 H19A 108.7 . .
S17 C19 H19A 108.7 . .
C20 C19 H19B 108.7 . .
S17 C19 H19B 108.7 . .
H19A C19 H19B 107.6 . .
C19 C20 S18 113.9(4) . .
C19 C20 H20A 108.8 . .
S18 C20 H20A 108.8 . .
C19 C20 H20B 108.8 . .
S18 C20 H20B 108.8 . .
H20A C20 H20B 107.7 . .
C14 S11 C11 100.7(3) . .
C13 S12 C12 99.5(3) . .
C15 S13 C13 95.6(3) . .
C15 S14 C14 95.6(3) . .
C16 S15 C17 96.2(3) . .
C16 S16 C18 95.7(3) . .
C18 S17 C19 100.3(3) . .
C17 S18 C20 100.6(3) . .
C22 C21 S21 114.2(4) . .
C22 C21 H21A 108.7 . .
S21 C21 H21A 108.7 . .
C22 C21 H21B 108.7 . .
S21 C21 H21B 108.7 . .
H21A C21 H21B 107.6 . .
C21 C22 S22 114.2(5) . .
C21 C22 H22A 108.7 . .
S22 C22 H22A 108.7 . .
C21 C22 H22B 108.7 . .
S22 C22 H22B 108.7 . .
H22A C22 H22B 107.6 . .
C24 C23 S22 127.2(5) . .
C24 C23 S23 117.3(4) . .
S22 C23 S23 115.6(3) . .
C23 C24 S21 129.8(5) . .
C23 C24 S24 116.5(4) . .
S21 C24 S24 113.6(3) . .
C26 C25 S24 120.0(4) . .
C26 C25 S23 125.0(5) . .
S24 C25 S23 115.0(3) . .
C25 C26 S25 121.1(5) . .
C25 C26 S26 123.9(4) . .
S25 C26 S26 115.0(3) . .
C28 C27 S28 125.3(5) . .
C28 C27 S25 117.8(4) . .
S28 C27 S25 116.8(3) . .
C27 C28 S27 128.4(4) . .
C27 C28 S26 115.8(4) . .
S27 C28 S26 115.7(3) . .
C30 C29 S27 116.5(4) . .
C30 C29 H29A 108.2 . .
S27 C29 H29A 108.2 . .
C30 C29 H29B 108.2 . .
S27 C29 H29B 108.2 . .
H29A C29 H29B 107.3 . .
C29 C30 S28 113.9(4) . .
C29 C30 H30A 108.8 . .
S28 C30 H30A 108.8 . .
C29 C30 H30B 108.8 . .
S28 C30 H30B 108.8 . .
H30A C30 H30B 107.7 . .
C24 S21 C21 102.3(3) . .
C23 S22 C22 99.5(3) . .
C25 S23 C23 95.3(3) . .
C25 S24 C24 95.6(3) . .
C27 S25 C26 95.6(3) . .
C26 S26 C28 95.3(3) . .
C28 S27 C29 104.8(3) . .
C27 S28 C30 98.7(3) . .
O31 C31 O34 125.9(6) . .
O31 C31 C32 119.7(5) . .
O34 C31 C32 114.4(4) . .
O32 C32 O33 127.7(6) . .
O32 C32 C31 119.0(5) . .
O33 C32 C31 113.3(4) . .
C31 O31 Na1 112.4(4) . .
C32 O32 Na1 114.0(4) . .
C32 O33 Cr1 114.0(4) . .
C31 O34 Cr1 113.9(4) . .
O41 C41 O44 127.1(5) . .
O41 C41 C42 118.5(5) . .
O44 C41 C42 114.4(4) . .
O42 C42 O43 126.3(5) . .
O42 C42 C41 119.3(5) . .
O43 C42 C41 114.5(4) . .
C41 O41 Na1 114.2(4) . .
C42 O42 Na1 114.6(4) . .
C42 O43 Cr1 113.8(3) . 1_565
C41 O44 Cr1 113.6(3) . 1_565
O51 C51 O54 127.0(5) . .
O51 C51 C52 119.0(5) . .
O54 C51 C52 114.0(4) . .
O52 C52 O53 126.7(5) . .
O52 C52 C51 119.4(5) . .
O53 C52 C51 113.9(4) . .
C51 O51 Na1 113.2(4) . .
C52 O52 Na1 112.4(4) . .
C52 O53 Cr1 112.6(3) . 1_465
C51 O54 Cr1 113.9(4) . 1_465
O61 C61 C62 107.5(9) . .
O61 C61 H61A 110.2 . .
C62 C61 H61A 110.2 . .
O61 C61 H61B 110.2 . .
C62 C61 H61B 110.2 . .
H61A C61 H61B 108.5 . .
C61 C62 H62A 109.5 . .
C61 C62 H62B 109.5 . .
H62A C62 H62B 109.5 . .
C61 C62 H62C 109.5 . .
H62A C62 H62C 109.5 . .
H62B C62 H62C 109.5 . .
C61 O61 H61 109.5 . .
O71 C71 C72 106(3) . .
O71 C71 H71A 110.6 . .
C72 C71 H71A 110.6 . .
O71 C71 H71B 110.6 . .
C72 C71 H71B 110.6 . .
H71A C71 H71B 108.7 . .
C71 C72 H72A 109.5 . .
C71 C72 H72B 109.5 . .
H72A C72 H72B 109.5 . .
C71 C72 H72C 109.5 . .
H72A C72 H72C 109.5 . .
H72B C72 H72C 109.5 . .
C71 O71 H71 109.5 . .

loop_
_geom_bond_atom_site_label_1
_geom_bond_atom_site_label_2
_geom_bond_distance
_geom_bond_site_symmetry_2
Na1 O32 2.283(4) .
Na1 O51 2.288(4) .
Na1 O52 2.296(5) .
Na1 O31 2.311(5) .
Na1 O42 2.311(5) .
Na1 O41 2.344(4) .
Cr1 O34 1.983(4) .
Cr1 O33 1.984(4) .
Cr1 O53 1.984(4) 1_645
Cr1 O54 1.985(4) 1_645
Cr1 O43 1.985(4) 1_545
Cr1 O44 1.995(4) 1_545
C1 C2 1.511(9) .
C1 S1 1.805(6) .
C1 H1A 0.9900 .
C1 H1B 0.9900 .
C2 S2 1.811(7) .
C2 H2A 0.9900 .
C2 H2B 0.9900 .
C3 C4 1.361(8) .
C3 S2 1.743(6) .
C3 S3 1.759(6) .
C4 S4 1.733(6) .
C4 S1 1.742(6) .
C5 C6 1.374(8) .
C5 S3 1.733(6) .
C5 S4 1.739(6) .
C6 S6 1.734(6) .
C6 S5 1.741(5) .
C7 C8 1.336(8) .
C7 S8 1.748(5) .
C7 S5 1.756(6) .
C8 S6 1.753(6) .
C8 S7 1.756(6) .
C9 C10 1.489(9) .
C9 S7 1.809(6) .
C9 H9A 0.9900 .
C9 H9B 0.9900 .
C10 S8 1.813(6) .
C10 H10A 0.9900 .
C10 H10B 0.9900 .
C11 C12 1.526(9) .
C11 S11 1.824(6) .
C11 H11A 0.9900 .
C11 H11B 0.9900 .
C12 S12 1.812(6) .
C12 H12A 0.9900 .
C12 H12B 0.9900 .
C13 C14 1.346(8) .
C13 S13 1.750(6) .
C13 S12 1.754(6) .
C14 S11 1.741(6) .
C14 S14 1.747(6) .
C15 C16 1.376(5) .
C15 S13 1.732(6) .
C15 S14 1.733(6) .
C16 S15 1.727(6) .
C16 S16 1.739(6) .
C17 C18 1.365(7) .
C17 S18 1.737(6) .
C17 S15 1.751(6) .
C18 S17 1.739(5) .
C18 S16 1.750(6) .
C19 C20 1.513(9) .
C19 S17 1.801(7) .
C19 H19A 0.9900 .
C19 H19B 0.9900 .
C20 S18 1.811(6) .
C20 H20A 0.9900 .
C20 H20B 0.9900 .
C21 C22 1.521(9) .
C21 S21 1.805(6) .
C21 H21A 0.9900 .
C21 H21B 0.9900 .
C22 S22 1.809(6) .
C22 H22A 0.9900 .
C22 H22B 0.9900 .
C23 C24 1.358(8) .
C23 S22 1.746(5) .
C23 S23 1.753(6) .
C24 S21 1.745(6) .
C24 S24 1.753(6) .
C25 C26 1.361(8) .
C25 S24 1.746(6) .
C25 S23 1.747(5) .
C26 S25 1.743(6) .
C26 S26 1.753(6) .
C27 C28 1.367(8) .
C27 S28 1.736(6) .
C27 S25 1.741(6) .
C28 S27 1.738(6) .
C28 S26 1.770(6) .
C29 C30 1.516(9) .
C29 S27 1.826(6) .
C29 H29A 0.9900 .
C29 H29B 0.9900 .
C30 S28 1.809(7) .
C30 H30A 0.9900 .
C30 H30B 0.9900 .
C31 O31 1.226(7) .
C31 O34 1.278(7) .
C31 C32 1.579(5) .
C32 O32 1.218(7) .
C32 O33 1.285(7) .
C41 O41 1.226(6) .
C41 O44 1.271(7) .
C41 C42 1.582(6) .
C42 O42 1.233(6) .
C42 O43 1.275(7) .
O43 Cr1 1.985(4) 1_565
O44 Cr1 1.995(4) 1_565
C51 O51 1.226(6) .
C51 O54 1.266(7) .
C51 C52 1.585(5) .
C52 O52 1.228(6) .
C52 O53 1.293(7) .
O53 Cr1 1.984(4) 1_465
O54 Cr1 1.985(4) 1_465
C61 O61 1.443(14) .
C61 C62 1.505(9) .
C61 H61A 0.9900 .
C61 H61B 0.9900 .
C62 H62A 0.9800 .
C62 H62B 0.9800 .
C62 H62C 0.9800 .
O61 H61 0.8400 .
C71 O71 1.44(3) .
C71 C72 1.52(2) .
C71 H71A 0.9900 .
C71 H71B 0.9900 .
C72 H72A 0.9800 .
C72 H72B 0.9800 .
C72 H72C 0.9800 .
O71 H71 0.8400 .

loop_
_geom_hbond_atom_site_label_D
_geom_hbond_atom_site_label_H
_geom_hbond_atom_site_label_A
_geom_hbond_distance_DH
_geom_hbond_distance_HA
_geom_hbond_distance_DA
_geom_hbond_angle_DHA
_geom_hbond_site_symmetry_A
O61 H61 O42 0.84 2.06 2.862(6) 158.2 .
O71 H71 O44 0.84 2.12 2.94(2) 163.6 1_645
